data_7211260
loop_
_publ_author_name
'Kelemu, Solomon W.'
'Steel, Peter J.'

_publ_section_title
;
 Diallylaminoarenes: a new class of versatile ligands for silver(i) that
 consistently lead to one-dimensional polymeric metallosupramolecular
 assemblies
;
_journal_issue 44
_journal_name_full CrystEngComm
_journal_page_first 9064
_journal_paper_doi 10.1039/c3ce41707g
_journal_volume 15
_journal_year 2013
_chemical_formula_sum 'C11 H14 Ag Cl N2 O4'
_chemical_formula_weight 381.56
_chemical_name_systematic
; 
 ? 
;
_space_group_IT_number 14
_symmetry_cell_setting monoclinic
_symmetry_space_group_name_Hall '-P 2yn'
_symmetry_space_group_name_H-M 'P 1 21/n 1'
_atom_sites_solution_hydrogens geom
_atom_sites_solution_primary direct
_atom_sites_solution_secondary difmap
_audit_creation_method SHELXL-97
_cell_angle_alpha 90.00
_cell_angle_beta 99.738(2)
_cell_angle_gamma 90.00
_cell_formula_units_Z 4
_cell_length_a 12.6852(4)
_cell_length_b 8.1924(3)
_cell_length_c 12.8192(5)
_cell_measurement_reflns_used 9856
_cell_measurement_temperature 114(2)
_cell_measurement_theta_max 26.44
_cell_measurement_theta_min 2.09
_cell_volume 1313.00(8)
_computing_cell_refinement 'Bruker SAINT'
_computing_data_collection 'Bruker APEX2'
_computing_data_reduction 'Bruker SAINT'
_computing_molecular_graphics 'Bruker SHELXTL'
_computing_publication_material 'Bruker SHELXTL'
_computing_structure_refinement 'SHELXL-97 (Sheldrick, 1997)'
_computing_structure_solution 'SHELXS-97 (Sheldrick, 1990)'
_diffrn_ambient_temperature 114(2)
_diffrn_measured_fraction_theta_full 0.997
_diffrn_measured_fraction_theta_max 0.997
_diffrn_measurement_device_type 'Bruker APEX-II CCD'
_diffrn_measurement_method '\f and \w scans'
_diffrn_radiation_monochromator graphite
_diffrn_radiation_source 'fine-focus sealed tube'
_diffrn_radiation_type MoK\a
_diffrn_radiation_wavelength 0.71073
_diffrn_reflns_av_R_equivalents 0.0329
_diffrn_reflns_av_sigmaI/netI 0.0114
_diffrn_reflns_limit_h_max 15
_diffrn_reflns_limit_h_min -15
_diffrn_reflns_limit_k_max 10
_diffrn_reflns_limit_k_min -10
_diffrn_reflns_limit_l_max 16
_diffrn_reflns_limit_l_min -16
_diffrn_reflns_number 26401
_diffrn_reflns_theta_full 26.44
_diffrn_reflns_theta_max 26.44
_diffrn_reflns_theta_min 2.96
_diffrn_standards_number 0
_exptl_absorpt_coefficient_mu 1.749
_exptl_absorpt_correction_T_max 0.5960
_exptl_absorpt_correction_T_min 0.3739
_exptl_absorpt_correction_type multi-scan
_exptl_absorpt_process_details SADABS
_exptl_crystal_colour brown
_exptl_crystal_density_diffrn 1.930
_exptl_crystal_density_method 'not measured'
_exptl_crystal_description block
_exptl_crystal_F_000 760
_exptl_crystal_size_max 0.50
_exptl_crystal_size_mid 0.48
_exptl_crystal_size_min 0.33
_refine_diff_density_max 0.426
_refine_diff_density_min -0.658
_refine_diff_density_rms 0.088
_refine_ls_extinction_method none
_refine_ls_goodness_of_fit_ref 1.105
_refine_ls_hydrogen_treatment constr
_refine_ls_matrix_type full
_refine_ls_number_parameters 172
_refine_ls_number_reflns 2682
_refine_ls_number_restraints 0
_refine_ls_restrained_S_all 1.105
_refine_ls_R_factor_all 0.0236
_refine_ls_R_factor_gt 0.0216
_refine_ls_shift/su_max 0.017
_refine_ls_shift/su_mean 0.003
_refine_ls_structure_factor_coef Fsqd
_refine_ls_weighting_details 'calc w=1/[\s^2^(Fo^2^)+(0.0279P)^2^+1.3464P] where P=(Fo^2^+2Fc^2^)/3'
_refine_ls_weighting_scheme calc
_refine_ls_wR_factor_gt 0.0565
_refine_ls_wR_factor_ref 0.0580
_reflns_number_gt 2484
_reflns_number_total 2682
_reflns_threshold_expression >2sigma(I)
_cod_data_source_file c3ce41707g.txt
_cod_data_source_block complex7
_cod_depositor_comments
;
The following automatic conversions were performed:

'_symmetry_cell_setting' value 'Monoclinic' changed to 'monoclinic'
according to /home/saulius/struct/CIF-dictionaries/cif_core.dic
dictionary named 'cif_core.dic' version 2.4.2 from 2011-04-26.

Automatic conversion script
Id: cif_fix_values 1891 2012-01-12 08:04:46Z andrius 
;
_cod_original_sg_symbol_H-M 'P2(1)/n  '
_cod_database_code 7211260

loop_
_symmetry_equiv_pos_as_xyz
'x, y, z'
'-x+1/2, y+1/2, -z+1/2'
'-x, -y, -z'
'x-1/2, -y-1/2, z-1/2'

loop_
_atom_site_label
_atom_site_type_symbol
_atom_site_fract_x
_atom_site_fract_y
_atom_site_fract_z
_atom_site_U_iso_or_equiv
_atom_site_adp_type
_atom_site_occupancy
_atom_site_symmetry_multiplicity
_atom_site_calc_flag
_atom_site_refinement_flags
Cl1 Cl 0.70589(4) 0.82322(6) 0.88076(4) 0.01662(11) Uani 1 1 d .
O1 O 0.66803(17) 0.9790(2) 0.83723(15) 0.0454(5) Uani 1 1 d .
O2 O 0.64823(16) 0.7787(3) 0.96242(15) 0.0428(5) Uani 1 1 d .
O3 O 0.81753(12) 0.8344(2) 0.92327(14) 0.0339(4) Uani 1 1 d .
O4 O 0.68878(14) 0.7048(2) 0.79714(13) 0.0317(4) Uani 1 1 d .
Ag1 Ag 0.699132(13) 1.250122(18) 0.917913(12) 0.02218(7) Uani 1 1 d .
N1 N 0.71747(13) 1.1776(2) 1.10167(13) 0.0181(3) Uani 1 1 d .
C1 C 0.61862(16) 1.1625(3) 1.12742(17) 0.0217(4) Uani 1 1 d .
H1A H 0.5624 1.1251 1.0742 0.026 Uiso 1 1 calc R
C2 C 0.59455(17) 1.1975(3) 1.22525(18) 0.0245(4) Uani 1 1 d .
H2A H 0.5236 1.1870 1.2392 0.029 Uiso 1 1 calc R
C3 C 0.67771(19) 1.2491(3) 1.30364(19) 0.0249(5) Uani 1 1 d .
H3A H 0.6640 1.2748 1.3724 0.030 Uiso 1 1 calc R
C4 C 0.77966(18) 1.2629(2) 1.28138(18) 0.0212(4) Uani 1 1 d .
H4A H 0.8370 1.2974 1.3343 0.025 Uiso 1 1 calc R
C5 C 0.79762(16) 1.2248(2) 1.17796(16) 0.0155(4) Uani 1 1 d .
N2 N 0.89818(14) 1.2355(2) 1.15091(14) 0.0174(4) Uani 1 1 d .
C6 C 0.99189(16) 1.2864(2) 1.22682(16) 0.0165(4) Uani 1 1 d .
H6A H 0.9696 1.3669 1.2765 0.020 Uiso 1 1 calc R
H6B H 1.0437 1.3405 1.1884 0.020 Uiso 1 1 calc R
C7 C 1.04565(15) 1.1437(2) 1.28884(15) 0.0174(4) Uani 1 1 d .
H7A H 1.0906 1.0760 1.2552 0.021 Uiso 1 1 calc R
C8 C 1.03434(16) 1.1059(3) 1.38803(17) 0.0228(4) Uani 1 1 d .
H8A H 0.9900 1.1709 1.4241 0.027 Uiso 1 1 calc R
H8B H 1.0707 1.0141 1.4223 0.027 Uiso 1 1 calc R
C9 C 0.91993(16) 1.1535(3) 1.05579(15) 0.0188(4) Uani 1 1 d .
H9A H 0.8771 1.0519 1.0459 0.023 Uiso 1 1 calc R
H9B H 0.9963 1.1219 1.0671 0.023 Uiso 1 1 calc R
C10 C 0.89599(18) 1.2525(3) 0.95596(18) 0.0236(5) Uani 1 1 d .
H10A H 0.9035 1.1990 0.8919 0.028 Uiso 1 1 calc R
C11 C 0.86520(18) 1.4082(3) 0.94865(19) 0.0306(5) Uani 1 1 d .
H11A H 0.8565 1.4669 1.0105 0.037 Uiso 1 1 calc R
H11B H 0.8519 1.4604 0.8816 0.037 Uiso 1 1 calc R

loop_
_atom_site_aniso_label
_atom_site_aniso_U_11
_atom_site_aniso_U_22
_atom_site_aniso_U_33
_atom_site_aniso_U_23
_atom_site_aniso_U_13
_atom_site_aniso_U_12
Cl1 0.0152(2) 0.0194(2) 0.0144(2) -0.00122(17) -0.00015(16) -0.00192(17)
O1 0.0658(13) 0.0216(8) 0.0388(10) -0.0002(7) -0.0194(9) 0.0066(8)
O2 0.0293(10) 0.0749(14) 0.0259(9) -0.0007(9) 0.0094(8) -0.0196(9)
O3 0.0139(7) 0.0513(11) 0.0353(9) -0.0110(8) 0.0007(6) -0.0028(7)
O4 0.0396(10) 0.0286(8) 0.0237(8) -0.0110(7) -0.0040(7) -0.0023(7)
Ag1 0.01838(11) 0.02669(11) 0.01848(11) 0.00217(6) -0.00548(7) -0.00113(6)
N1 0.0155(8) 0.0226(8) 0.0150(8) 0.0016(7) -0.0010(6) -0.0031(7)
C1 0.0153(9) 0.0252(10) 0.0226(10) 0.0048(8) -0.0022(8) -0.0043(8)
C2 0.0170(10) 0.0291(11) 0.0283(11) 0.0029(9) 0.0065(8) 0.0001(9)
C3 0.0226(12) 0.0309(12) 0.0229(11) -0.0033(8) 0.0090(9) 0.0029(8)
C4 0.0174(10) 0.0294(11) 0.0160(10) -0.0041(8) 0.0004(8) 0.0000(8)
C5 0.0131(9) 0.0168(9) 0.0161(9) 0.0014(7) 0.0010(7) 0.0003(7)
N2 0.0117(8) 0.0266(9) 0.0133(8) -0.0028(6) 0.0003(7) -0.0004(6)
C6 0.0131(9) 0.0202(9) 0.0151(9) -0.0011(7) -0.0007(7) -0.0016(7)
C7 0.0128(9) 0.0205(9) 0.0176(9) -0.0031(8) -0.0015(7) -0.0015(7)
C8 0.0183(10) 0.0267(10) 0.0222(10) 0.0045(8) 0.0004(8) -0.0012(8)
C9 0.0146(9) 0.0266(10) 0.0146(9) -0.0031(8) 0.0008(7) 0.0023(8)
C10 0.0158(10) 0.0412(14) 0.0137(10) -0.0002(8) 0.0023(8) -0.0041(8)
C11 0.0255(11) 0.0367(13) 0.0274(11) 0.0112(10) -0.0020(9) -0.0119(10)

loop_
_atom_type_symbol
_atom_type_description
_atom_type_scat_dispersion_real
_atom_type_scat_dispersion_imag
_atom_type_scat_source
C C 0.0033 0.0016 'International Tables Vol C Tables 4.2.6.8 and 6.1.1.4'
H H 0.0000 0.0000 'International Tables Vol C Tables 4.2.6.8 and 6.1.1.4'
N N 0.0061 0.0033 'International Tables Vol C Tables 4.2.6.8 and 6.1.1.4'
O O 0.0106 0.0060 'International Tables Vol C Tables 4.2.6.8 and 6.1.1.4'
Cl Cl 0.1484 0.1585 'International Tables Vol C Tables 4.2.6.8 and 6.1.1.4'
Ag Ag -0.8971 1.1015 'International Tables Vol C Tables 4.2.6.8 and 6.1.1.4'

loop_
_geom_angle_atom_site_label_1
_geom_angle_atom_site_label_2
_geom_angle_atom_site_label_3
_geom_angle
_geom_angle_site_symmetry_1
_geom_angle_site_symmetry_3
O2 Cl1 O3 109.57(11) . .
O2 Cl1 O4 110.16(12) . .
O3 Cl1 O4 110.03(10) . .
O2 Cl1 O1 109.44(13) . .
O3 Cl1 O1 109.50(12) . .
O4 Cl1 O1 108.12(11) . .
Cl1 O1 Ag1 128.22(10) . .
C8 Ag1 N1 102.57(7) 4_585 .
C8 Ag1 C11 118.26(8) 4_585 .
N1 Ag1 C11 92.01(7) . .
C8 Ag1 O1 107.90(7) 4_585 .
N1 Ag1 O1 99.87(6) . .
C11 Ag1 O1 128.28(8) . .
C8 Ag1 C10 149.74(8) 4_585 .
N1 Ag1 C10 83.17(7) . .
C11 Ag1 C10 31.49(8) . .
O1 Ag1 C10 100.15(7) . .
C8 Ag1 C7 31.87(7) 4_585 4_585
N1 Ag1 C7 132.33(6) . 4_585
C11 Ag1 C7 118.52(7) . 4_585
O1 Ag1 C7 89.09(6) . 4_585
C10 Ag1 C7 141.44(7) . 4_585
C5 N1 C1 117.82(17) . .
C5 N1 Ag1 125.37(13) . .
C1 N1 Ag1 108.75(13) . .
N1 C1 C2 124.21(19) . .
N1 C1 H1A 117.9 . .
C2 C1 H1A 117.9 . .
C1 C2 C3 117.7(2) . .
C1 C2 H2A 121.2 . .
C3 C2 H2A 121.2 . .
C4 C3 C2 119.9(2) . .
C4 C3 H3A 120.0 . .
C2 C3 H3A 120.0 . .
C3 C4 C5 118.8(2) . .
C3 C4 H4A 120.6 . .
C5 C4 H4A 120.6 . .
N1 C5 N2 116.97(18) . .
N1 C5 C4 121.53(19) . .
N2 C5 C4 121.51(19) . .
C5 N2 C9 119.62(17) . .
C5 N2 C6 122.16(17) . .
C9 N2 C6 116.09(16) . .
N2 C6 C7 111.88(16) . .
N2 C6 H6A 109.2 . .
C7 C6 H6A 109.2 . .
N2 C6 H6B 109.2 . .
C7 C6 H6B 109.2 . .
H6A C6 H6B 107.9 . .
C8 C7 C6 124.57(19) . .
C8 C7 Ag1 69.34(12) . 4_686
C6 C7 Ag1 108.20(12) . 4_686
C8 C7 H7A 117.7 . .
C6 C7 H7A 117.7 . .
Ag1 C7 H7A 92.5 4_686 .
C7 C8 Ag1 78.78(12) . 4_686
C7 C8 H8A 120.0 . .
Ag1 C8 H8A 102.8 4_686 .
C7 C8 H8B 120.0 . .
Ag1 C8 H8B 88.5 4_686 .
H8A C8 H8B 120.0 . .
N2 C9 C10 115.06(17) . .
N2 C9 H9A 108.5 . .
C10 C9 H9A 108.5 . .
N2 C9 H9B 108.5 . .
C10 C9 H9B 108.5 . .
H9A C9 H9B 107.5 . .
C11 C10 C9 126.3(2) . .
C11 C10 Ag1 73.64(14) . .
C9 C10 Ag1 102.50(13) . .
C11 C10 H10A 116.9 . .
C9 C10 H10A 116.9 . .
Ag1 C10 H10A 94.1 . .
C10 C11 Ag1 74.87(14) . .
C10 C11 H11A 120.0 . .
Ag1 C11 H11A 100.6 . .
C10 C11 H11B 120.0 . .
Ag1 C11 H11B 94.4 . .
H11A C11 H11B 120.0 . .

loop_
_geom_bond_atom_site_label_1
_geom_bond_atom_site_label_2
_geom_bond_distance
_geom_bond_site_symmetry_2
Cl1 O2 1.4223(18) .
Cl1 O3 1.4318(16) .
Cl1 O4 1.4351(16) .
Cl1 O1 1.4423(17) .
O1 Ag1 2.4537(17) .
Ag1 C8 2.374(2) 4_585
Ag1 N1 2.4022(16) .
Ag1 C11 2.447(2) .
Ag1 C10 2.462(2) .
Ag1 C7 2.4889(19) 4_585
N1 C5 1.343(3) .
N1 C1 1.355(3) .
C1 C2 1.370(3) .
C1 H1A 0.9500 .
C2 C3 1.394(3) .
C2 H2A 0.9500 .
C3 C4 1.375(3) .
C3 H3A 0.9500 .
C4 C5 1.418(3) .
C4 H4A 0.9500 .
C5 N2 1.380(3) .
N2 C9 1.459(2) .
N2 C6 1.464(3) .
C6 C7 1.510(3) .
C6 H6A 0.9900 .
C6 H6B 0.9900 .
C7 C8 1.340(3) .
C7 Ag1 2.4890(18) 4_686
C7 H7A 0.9500 .
C8 Ag1 2.374(2) 4_686
C8 H8A 0.9500 .
C8 H8B 0.9500 .
C9 C10 1.502(3) .
C9 H9A 0.9900 .
C9 H9B 0.9900 .
C10 C11 1.332(3) .
C10 H10A 0.9500 .
C11 H11A 0.9500 .
C11 H11B 0.9500 .
